data_7018943
loop_
_publ_author_name
'S\'arosi, Imola'
'Hildebrand, Alexandra'
'L\"onnecke, Peter'
'Silaghi-Dumitrescu, Lumini\,ta'
'Hey-Hawkins, Evamarie'

_publ_section_title
;
 Reaction of a heterotopic P,SAs ligand with group 10 metal(ii) complexes:
 As-S bond cleavage and the formation of two unusual trinuclear structural
 isomers for Pd and Pt.
;
_journal_issue 17
_journal_name_full 'Dalton transactions (Cambridge, England : 2003)'
_journal_page_first 5326
_journal_page_last 5333
_journal_paper_doi 10.1039/c2dt12506d
_journal_volume 41
_journal_year 2012
_chemical_formula_sum 'C56.5 H44.5 Cl7.5 I3 P3 Pt3 S3'
_chemical_formula_weight 2144.36
_chemical_name_systematic
;
?
;
_space_group_IT_number 14
_symmetry_cell_setting monoclinic
_symmetry_space_group_name_Hall '-P 2yn'
_symmetry_space_group_name_H-M 'P 1 21/n 1'
_atom_sites_solution_hydrogens geom
_atom_sites_solution_primary direct
_atom_sites_solution_secondary difmap
_audit_conform_dict_location ftp://ftp.iucr.org/pub/cif_core.dic
_audit_conform_dict_name cif_core.dic
_audit_conform_dict_version 2.4
_audit_creation_date 2011-05-04T12:34:57-00:00
_audit_creation_method 'WinGX routine CIF_UPDATE'
_cell_angle_alpha 90
_cell_angle_beta 105.7540(10)
_cell_angle_gamma 90
_cell_formula_units_Z 4
_cell_length_a 14.2175(2)
_cell_length_b 23.0616(3)
_cell_length_c 20.2971(3)
_cell_measurement_reflns_used 34831
_cell_measurement_temperature 130(2)
_cell_measurement_theta_max 32.4249
_cell_measurement_theta_min 2.8227
_cell_volume 6404.99(16)
_computing_cell_refinement
;
CrysAlisPro, Oxford Diffraction Ltd.,
Version 1.171.34.44 (release 25-10-2010 CrysAlis171 .NET)
(compiled Oct 25 2010,18:11:34)
;
_computing_data_collection
;
CrysAlisPro, Oxford Diffraction Ltd.,
Version 1.171.34.44 (release 25-10-2010 CrysAlis171 .NET)
(compiled Oct 25 2010,18:11:34)
;
_computing_data_reduction
;
CrysAlisPro, Oxford Diffraction Ltd.,
Version 1.171.34.44 (release 25-10-2010 CrysAlis171 .NET)
(compiled Oct 25 2010,18:11:34)
;
_computing_molecular_graphics
;
ORTEP3 for Windows
L. J. Farrugia, J. Appl. Crystallogr. 1997, 30, 565.
;
_computing_publication_material
;
WINGX
L.J. Farrugia,
J. Appl. Cryst., 1999, 32, 837-838.
;
_computing_structure_refinement 'SHELXL-97 (Sheldrick, 2008)'
_computing_structure_solution
;
SIR92
A. Altomare, G. Cascarano, C. Giacovazzo and A. Guagliardi,
J. Appl. Crystallogr. 1993, 26, 343-350.
;
_diffrn_ambient_temperature 130(2)
_diffrn_detector_area_resol_mean 16.356
_diffrn_measured_fraction_theta_full 0.999
_diffrn_measured_fraction_theta_max 0.999
_diffrn_measurement_device_type 'Xcalibur, Sapphire3, Gemini'
_diffrn_measurement_method '\w scans'
_diffrn_orient_matrix_UB_11 -0.0397575
_diffrn_orient_matrix_UB_12 -0.0197495
_diffrn_orient_matrix_UB_13 -0.0081032
_diffrn_orient_matrix_UB_21 0.0093392
_diffrn_orient_matrix_UB_22 -0.0073342
_diffrn_orient_matrix_UB_23 0.0351185
_diffrn_orient_matrix_UB_31 -0.0318972
_diffrn_orient_matrix_UB_32 0.0224302
_diffrn_orient_matrix_UB_33 0.0043616
_diffrn_radiation_monochromator graphite
_diffrn_radiation_type MoK\a
_diffrn_radiation_wavelength 0.71073
_diffrn_reflns_av_R_equivalents 0.0396
_diffrn_reflns_av_unetI/netI 0.0335
_diffrn_reflns_limit_h_max 20
_diffrn_reflns_limit_h_min -20
_diffrn_reflns_limit_k_max 32
_diffrn_reflns_limit_k_min -32
_diffrn_reflns_limit_l_max 28
_diffrn_reflns_limit_l_min -28
_diffrn_reflns_number 85269
_diffrn_reflns_theta_full 30.51
_diffrn_reflns_theta_max 30.51
_diffrn_reflns_theta_min 2.83
_exptl_absorpt_coefficient_mu 8.505
_exptl_absorpt_correction_T_max 1
_exptl_absorpt_correction_T_min 0.42221
_exptl_absorpt_correction_type multi-scan
_exptl_absorpt_process_details
;
CrysAlisPro, Oxford Diffraction Ltd.,
Version 1.171.34.44 (release 25-10-2010 CrysAlis171 .NET)
(compiled Oct 25 2010,18:11:34)
Empirical absorption correction using spherical harmonics,
implemented in SCALE3 ABSPACK scaling algorithm.
;
_exptl_crystal_colour orange
_exptl_crystal_density_diffrn 2.224
_exptl_crystal_density_method 'not measured'
_exptl_crystal_description prism
_exptl_crystal_F_000 3988
_exptl_crystal_size_max 0.3
_exptl_crystal_size_mid 0.15
_exptl_crystal_size_min 0.15
_refine_diff_density_max 1.769
_refine_diff_density_min -1.728
_refine_diff_density_rms 0.157
_refine_ls_extinction_method none
_refine_ls_goodness_of_fit_ref 1.04
_refine_ls_hydrogen_treatment constr
_refine_ls_matrix_type full
_refine_ls_number_parameters 724
_refine_ls_number_reflns 19523
_refine_ls_number_restraints 61
_refine_ls_restrained_S_all 1.042
_refine_ls_R_factor_all 0.037
_refine_ls_R_factor_gt 0.0264
_refine_ls_shift/su_max 0.003
_refine_ls_shift/su_mean 0
_refine_ls_structure_factor_coef Fsqd
_refine_ls_weighting_details 'calc w=1/[\s^2^(Fo^2^)+(0.0123P)^2^+12.6118P] where P=(Fo^2^+2Fc^2^)/3'
_refine_ls_weighting_scheme calc
_refine_ls_wR_factor_gt 0.0462
_refine_ls_wR_factor_ref 0.0493
_reflns_number_gt 16550
_reflns_number_total 19523
_reflns_threshold_expression >2\s(I)
_cod_data_source_file c2dt12506d.txt
_cod_data_source_block x1271fin
_cod_depositor_comments
;
The following automatic conversions were performed:

'_symmetry_cell_setting' value 'Monoclinic' changed to 'monoclinic'
according to /home/saulius/struct/CIF-dictionaries/cif_core.dic
dictionary named 'cif_core.dic' version 2.4.1 from 2010-06-29.

Automatic conversion script
Id: cif_fix_values 1715 2011-07-08 13:25:40Z adriana 
;
_cod_original_cell_volume 6404.99(15)
_cod_original_sg_symbol_H-M P2(1)/n
_cod_original_formula_sum 'C56.50 H44.50 Cl7.50 I3 P3 Pt3 S3'
_cod_database_code 7018943

loop_
_symmetry_equiv_pos_as_xyz
'x, y, z'
'-x+1/2, y+1/2, -z+1/2'
'-x, -y, -z'
'x-1/2, -y-1/2, z-1/2'

loop_
_atom_site_label
_atom_site_type_symbol
_atom_site_fract_x
_atom_site_fract_y
_atom_site_fract_z
_atom_site_U_iso_or_equiv
_atom_site_adp_type
_atom_site_occupancy
_atom_site_symmetry_multiplicity
_atom_site_calc_flag
_atom_site_refinement_flags
_atom_site_disorder_assembly
_atom_site_disorder_group
Pt1 Pt -0.180288(9) 0.781071(5) 0.415555(6) 0.01180(3) Uani 1 1 d . . .
Pt2 Pt 0.043525(9) 0.739953(5) 0.403917(6) 0.01248(3) Uani 1 1 d . . .
Pt3 Pt -0.151434(9) 0.625779(5) 0.386921(6) 0.01249(3) Uani 1 1 d . . .
I1 I 0.090839(16) 0.849339(9) 0.424601(12) 0.01885(5) Uani 1 1 d . . .
I2 I -0.336505(16) 0.609300(11) 0.376903(12) 0.02246(5) Uani 1 1 d . . .
I3 I -0.160143(18) 0.550030(10) 0.289783(12) 0.02209(5) Uani 1 1 d . . .
S1 S -0.11239(6) 0.75572(3) 0.32572(4) 0.01322(15) Uani 1 1 d . . .
S2 S -0.12756(6) 0.69330(3) 0.47378(4) 0.01388(15) Uani 1 1 d . . .
S3 S 0.00743(6) 0.64382(3) 0.38449(4) 0.01399(15) Uani 1 1 d . . .
P1 P -0.23731(6) 0.85893(4) 0.34942(4) 0.01345(16) Uani 1 1 d . . .
P2 P -0.23533(6) 0.80180(4) 0.50702(4) 0.01505(16) Uani 1 1 d . . .
P3 P 0.18428(6) 0.71154(4) 0.47497(4) 0.01470(16) Uani 1 1 d . . .
C1 C -0.1560(2) 0.87072(15) 0.29585(17) 0.0154(6) Uani 1 1 d . . .
C2 C -0.1071(2) 0.82201(14) 0.28212(17) 0.0154(6) Uani 1 1 d . . .
C3 C -0.0532(2) 0.82474(15) 0.23394(17) 0.0183(7) Uani 1 1 d . . .
H3 H -0.0218 0.7911 0.2231 0.022 Uiso 1 1 calc R . .
C4 C -0.0461(3) 0.87702(17) 0.20223(19) 0.0233(8) Uani 1 1 d . . .
H4 H -0.0097 0.8791 0.1694 0.028 Uiso 1 1 calc R . .
C5 C -0.0915(3) 0.92647(16) 0.21782(19) 0.0219(7) Uani 1 1 d . . .
H5 H -0.0843 0.9624 0.1968 0.026 Uiso 1 1 calc R . .
C6 C -0.1474(2) 0.92342(15) 0.26407(18) 0.0190(7) Uani 1 1 d . . .
H6 H -0.1798 0.957 0.2741 0.023 Uiso 1 1 calc R . .
C7 C -0.3520(2) 0.84176(15) 0.28689(18) 0.0182(7) Uani 1 1 d . . .
C8 C -0.3961(3) 0.78804(17) 0.2898(2) 0.0243(8) Uani 1 1 d . . .
H8 H -0.3699 0.7625 0.3269 0.029 Uiso 1 1 calc R . .
C9 C -0.4782(3) 0.7720(2) 0.2383(2) 0.0355(10) Uani 1 1 d . . .
H9 H -0.5078 0.7354 0.2401 0.043 Uiso 1 1 calc R . .
C10 C -0.5168(3) 0.8092(2) 0.1845(2) 0.0414(12) Uani 1 1 d . . .
H10 H -0.5736 0.7985 0.1497 0.05 Uiso 1 1 calc R . .
C11 C -0.4726(3) 0.8620(2) 0.1814(2) 0.0391(11) Uani 1 1 d . . .
H11 H -0.499 0.8874 0.1442 0.047 Uiso 1 1 calc R . .
C12 C -0.3905(3) 0.87821(17) 0.2317(2) 0.0282(9) Uani 1 1 d . . .
H12 H -0.3602 0.9144 0.2286 0.034 Uiso 1 1 calc R . .
C13 C -0.2485(3) 0.92872(14) 0.38644(17) 0.0169(7) Uani 1 1 d . . .
C14 C -0.1633(3) 0.95336(17) 0.4287(2) 0.0256(8) Uani 1 1 d . . .
H14 H -0.1031 0.9331 0.4376 0.031 Uiso 1 1 calc R . .
C15 C -0.1673(3) 1.00739(18) 0.4575(2) 0.0321(9) Uani 1 1 d . . .
H15 H -0.1097 1.0238 0.4867 0.038 Uiso 1 1 calc R . .
C16 C -0.2539(3) 1.03753(18) 0.4441(2) 0.0328(10) Uani 1 1 d . . .
H16 H -0.2558 1.075 0.4632 0.039 Uiso 1 1 calc R . .
C17 C -0.3382(3) 1.01311(18) 0.4028(2) 0.0315(9) Uani 1 1 d . . .
H17 H -0.3981 1.0339 0.3937 0.038 Uiso 1 1 calc R . .
C18 C -0.3361(3) 0.95837(16) 0.3744(2) 0.0251(8) Uani 1 1 d . . .
H18 H -0.3945 0.9414 0.347 0.03 Uiso 1 1 calc R . .
C19 C -0.2576(3) 0.73255(15) 0.54261(17) 0.0173(7) Uani 1 1 d . . .
C20 C -0.2092(2) 0.68443(15) 0.52621(17) 0.0169(7) Uani 1 1 d . . .
C21 C -0.2163(3) 0.63095(16) 0.55626(18) 0.0221(7) Uani 1 1 d . . .
H21 H -0.1832 0.5981 0.5452 0.026 Uiso 1 1 calc R . .
C22 C -0.2720(3) 0.62581(18) 0.6024(2) 0.0284(9) Uani 1 1 d . . .
H22 H -0.2768 0.5894 0.6232 0.034 Uiso 1 1 calc R . .
C23 C -0.3205(3) 0.67331(19) 0.6183(2) 0.0324(9) Uani 1 1 d . . .
H23 H -0.3585 0.6693 0.6499 0.039 Uiso 1 1 calc R . .
C24 C -0.3143(3) 0.72668(18) 0.5887(2) 0.0273(8) Uani 1 1 d . . .
H24 H -0.3484 0.7591 0.5996 0.033 Uiso 1 1 calc R . .
C25 C -0.1456(2) 0.83786(15) 0.57474(17) 0.0177(7) Uani 1 1 d . . .
C26 C -0.1636(3) 0.85058(18) 0.63758(19) 0.0268(8) Uani 1 1 d . . .
H26 H -0.2247 0.8406 0.6451 0.032 Uiso 1 1 calc R . .
C27 C -0.0931(4) 0.87761(19) 0.6889(2) 0.0359(10) Uani 1 1 d . . .
H27 H -0.106 0.8861 0.7314 0.043 Uiso 1 1 calc R . .
C28 C -0.0036(4) 0.89247(19) 0.6788(2) 0.0380(11) Uani 1 1 d . . .
H28 H 0.044 0.912 0.7137 0.046 Uiso 1 1 calc R . .
C29 C 0.0157(3) 0.8787(2) 0.6180(2) 0.0369(10) Uani 1 1 d . . .
H29 H 0.0779 0.8875 0.6116 0.044 Uiso 1 1 calc R . .
C30 C -0.0546(3) 0.85205(17) 0.5657(2) 0.0262(8) Uani 1 1 d . . .
H30 H -0.0407 0.8435 0.5235 0.031 Uiso 1 1 calc R . .
C31 C -0.3488(2) 0.84134(15) 0.49496(18) 0.0176(7) Uani 1 1 d . . .
C32 C -0.3527(3) 0.89651(17) 0.5213(2) 0.0276(8) Uani 1 1 d . . .
H32 H -0.2944 0.9151 0.5466 0.033 Uiso 1 1 calc R . .
C33 C -0.4422(3) 0.9243(2) 0.5106(2) 0.0394(11) Uani 1 1 d . . .
H33 H -0.4452 0.9618 0.5294 0.047 Uiso 1 1 calc R . .
C34 C -0.5267(3) 0.8980(2) 0.4727(2) 0.0374(11) Uani 1 1 d . . .
H34 H -0.5877 0.9173 0.4656 0.045 Uiso 1 1 calc R . .
C35 C -0.5225(3) 0.8441(2) 0.4454(2) 0.0360(10) Uani 1 1 d . . .
H35 H -0.5807 0.8263 0.4185 0.043 Uiso 1 1 calc R . .
C36 C -0.4344(3) 0.81528(19) 0.4565(2) 0.0288(9) Uani 1 1 d . . .
H36 H -0.4322 0.7777 0.4379 0.035 Uiso 1 1 calc R . .
C37 C 0.1649(2) 0.63797(15) 0.49950(18) 0.0174(7) Uani 1 1 d . . .
C38 C 0.0870(2) 0.60802(14) 0.45639(18) 0.0162(6) Uani 1 1 d . . .
C39 C 0.0746(3) 0.54902(16) 0.4659(2) 0.0222(8) Uani 1 1 d . . .
H39 H 0.0235 0.5281 0.4352 0.027 Uiso 1 1 calc R . .
C40 C 0.1379(3) 0.52119(16) 0.5208(2) 0.0252(8) Uani 1 1 d . . .
H40 H 0.1303 0.4809 0.5274 0.03 Uiso 1 1 calc R . .
C41 C 0.2120(3) 0.55133(17) 0.5661(2) 0.0262(8) Uani 1 1 d . . .
H41 H 0.2531 0.5321 0.6047 0.031 Uiso 1 1 calc R . .
C42 C 0.2264(3) 0.60929(16) 0.5553(2) 0.0236(8) Uani 1 1 d . . .
H42 H 0.2782 0.6297 0.5859 0.028 Uiso 1 1 calc R . .
C43 C 0.2807(2) 0.70625(15) 0.43221(19) 0.0193(7) Uani 1 1 d . . .
C44 C 0.3669(3) 0.67663(19) 0.4623(2) 0.0305(9) Uani 1 1 d . . .
H44 H 0.3768 0.6604 0.5067 0.037 Uiso 1 1 calc R . .
C45 C 0.4380(3) 0.67076(19) 0.4283(2) 0.0345(10) Uani 1 1 d . . .
H45 H 0.4967 0.6506 0.4494 0.041 Uiso 1 1 calc R . .
C46 C 0.4243(3) 0.69386(19) 0.3642(2) 0.0327(9) Uani 1 1 d . . .
H46 H 0.4732 0.6891 0.3407 0.039 Uiso 1 1 calc R . .
C47 C 0.3398(3) 0.7241(2) 0.3336(2) 0.0344(10) Uani 1 1 d . . .
H47 H 0.3308 0.7405 0.2894 0.041 Uiso 1 1 calc R . .
C48 C 0.2682(3) 0.73040(17) 0.3681(2) 0.0258(8) Uani 1 1 d . . .
H48 H 0.2103 0.7514 0.3474 0.031 Uiso 1 1 calc R . .
C49 C 0.2360(3) 0.75048(16) 0.55308(18) 0.0228(8) Uani 1 1 d . . .
C50 C 0.3206(3) 0.78365(19) 0.5614(2) 0.0353(10) Uani 1 1 d . . .
H50 H 0.3536 0.784 0.5265 0.042 Uiso 1 1 calc R . .
C51 C 0.3563(5) 0.8158(2) 0.6200(3) 0.0554(16) Uani 1 1 d . . .
H51 H 0.4141 0.8381 0.6258 0.066 Uiso 1 1 calc R . .
C52 C 0.3085(5) 0.8155(2) 0.6696(3) 0.0577(17) Uani 1 1 d . . .
H52 H 0.3336 0.8377 0.71 0.069 Uiso 1 1 calc R . .
C53 C 0.2256(5) 0.7841(2) 0.6625(2) 0.0547(15) Uani 1 1 d . . .
H53 H 0.1931 0.7847 0.6977 0.066 Uiso 1 1 calc R . .
C54 C 0.1878(4) 0.7507(2) 0.6035(2) 0.0361(10) Uani 1 1 d . . .
H54 H 0.1298 0.7287 0.5983 0.043 Uiso 1 1 calc R . .
Cl1 Cl 0.26059(11) 0.88302(6) 0.29660(7) 0.0531(3) Uani 1 1 d D . .
Cl2 Cl 0.22486(10) 0.98000(5) 0.37636(6) 0.0461(3) Uani 1 1 d D . .
Cl3 Cl 0.14661(8) 0.98022(5) 0.22928(5) 0.0359(2) Uani 1 1 d D . .
C55 C 0.1776(3) 0.93724(17) 0.3034(2) 0.0304(9) Uani 1 1 d D . .
H55 H 0.1168 0.918 0.3082 0.036 Uiso 1 1 calc R . .
Cl4 Cl 0.0910(3) 0.5801(2) 0.1764(2) 0.0863(11) Uani 0.563(4) 1 d PD A 1
Cl5 Cl 0.2017(3) 0.59496(18) 0.3137(2) 0.0549(10) Uani 0.563(4) 1 d PD A 1
Cl6 Cl 0.0935(9) 0.4867(4) 0.2724(5) 0.079(2) Uani 0.563(4) 1 d PD A 1
C56 C 0.0957(9) 0.5627(5) 0.2606(5) 0.049(2) Uani 0.563(4) 1 d PD A 1
H56 H 0.0374 0.58 0.2718 0.058 Uiso 0.563(4) 1 calc PR A 1
Cl4F Cl 0.1162(6) 0.5963(5) 0.2042(4) 0.0863(11) Uani 0.294(5) 1 d PD B 2
Cl5F Cl 0.2211(5) 0.5713(4) 0.3440(4) 0.0549(10) Uani 0.294(5) 1 d PD B 2
Cl6F Cl 0.0950(18) 0.4869(9) 0.2533(12) 0.079(2) Uani 0.294(5) 1 d PD B 2
C56F C 0.1130(16) 0.5602(10) 0.2786(8) 0.049(2) Uani 0.294(5) 1 d PD B 2
H56F H 0.056 0.5742 0.2941 0.058 Uiso 0.294(5) 1 calc PR B 2
Cl4G Cl 0.1043(8) 0.6484(7) 0.2169(6) 0.0863(11) Uani 0.142(2) 1 d PD C 3
Cl5G Cl 0.2024(13) 0.5712(9) 0.3346(9) 0.0549(10) Uani 0.142(2) 1 d PD C 3
Cl6G Cl 0.0897(8) 0.5220(5) 0.2054(8) 0.079(2) Uani 0.142(2) 1 d PD C 3
C56G C 0.107(2) 0.5835(8) 0.2598(11) 0.049(2) Uani 0.142(2) 1 d PD C 3
H56G H 0.0465 0.5846 0.2763 0.058 Uiso 0.142(2) 1 calc PR C 3
Cl7 Cl 0.1511(2) 1.02143(11) 0.06022(14) 0.0484(6) Uani 0.5 1 d PD D -1
Cl8 Cl -0.0276(7) 0.9592(5) 0.0449(4) 0.0708(15) Uani 0.5 1 d PD D -1
Cl9 Cl 0.0014(7) 1.0310(5) -0.0649(4) 0.0708(15) Uani 0.5 1 d PD D -1
C57 C 0.0563(6) 0.9847(4) 0.0030(4) 0.038(2) Uani 0.5 1 d PD D -1
H57 H 0.0843 0.9507 -0.0158 0.045 Uiso 0.5 1 calc PR D -1

loop_
_atom_site_aniso_label
_atom_site_aniso_U_11
_atom_site_aniso_U_22
_atom_site_aniso_U_33
_atom_site_aniso_U_23
_atom_site_aniso_U_13
_atom_site_aniso_U_12
Pt1 0.01266(5) 0.01022(5) 0.01209(5) 0.00043(4) 0.00266(4) 0.00062(4)
Pt2 0.01184(5) 0.01077(5) 0.01434(6) 0.00127(4) 0.00271(4) 0.00017(4)
Pt3 0.01225(5) 0.01015(5) 0.01411(6) 0.00010(4) 0.00196(4) 0.00018(4)
I1 0.02067(10) 0.01250(10) 0.02135(11) 0.00081(8) 0.00226(9) -0.00322(8)
I2 0.01246(9) 0.02925(13) 0.02417(12) -0.00193(10) 0.00238(9) -0.00135(9)
I3 0.02780(12) 0.01686(11) 0.02245(11) -0.00751(9) 0.00825(9) -0.00603(9)
S1 0.0139(3) 0.0120(4) 0.0134(4) 0.0006(3) 0.0029(3) 0.0010(3)
S2 0.0168(4) 0.0111(4) 0.0133(4) 0.0002(3) 0.0033(3) 0.0003(3)
S3 0.0132(3) 0.0114(4) 0.0170(4) -0.0002(3) 0.0036(3) 0.0008(3)
P1 0.0130(4) 0.0114(4) 0.0153(4) 0.0013(3) 0.0028(3) 0.0010(3)
P2 0.0165(4) 0.0140(4) 0.0155(4) 0.0003(3) 0.0059(3) 0.0014(3)
P3 0.0124(4) 0.0138(4) 0.0166(4) 0.0011(3) 0.0017(3) -0.0004(3)
C1 0.0127(14) 0.0174(16) 0.0139(15) 0.0018(13) -0.0004(12) 0.0010(12)
C2 0.0148(15) 0.0147(15) 0.0138(15) 0.0019(12) -0.0007(12) 0.0009(12)
C3 0.0189(16) 0.0195(17) 0.0165(16) 0.0023(13) 0.0047(13) 0.0034(14)
C4 0.0193(17) 0.032(2) 0.0191(17) 0.0077(15) 0.0062(14) -0.0008(15)
C5 0.0203(17) 0.0214(18) 0.0232(18) 0.0099(15) 0.0045(14) 0.0000(14)
C6 0.0173(16) 0.0174(17) 0.0210(17) 0.0054(14) 0.0027(14) 0.0022(13)
C7 0.0143(15) 0.0201(17) 0.0180(16) -0.0021(13) 0.0006(13) 0.0009(13)
C8 0.0199(17) 0.0236(19) 0.0254(19) 0.0055(15) -0.0004(15) -0.0038(15)
C9 0.028(2) 0.037(2) 0.034(2) 0.0066(19) -0.0036(18) -0.0116(18)
C10 0.035(2) 0.041(3) 0.034(2) 0.006(2) -0.0155(19) -0.012(2)
C11 0.035(2) 0.037(3) 0.032(2) 0.0089(19) -0.0133(19) -0.002(2)
C12 0.0256(19) 0.0201(18) 0.031(2) 0.0061(16) -0.0060(16) -0.0009(15)
C13 0.0216(16) 0.0115(15) 0.0179(16) 0.0014(13) 0.0060(13) 0.0020(13)
C14 0.0253(19) 0.0221(19) 0.029(2) -0.0049(16) 0.0062(16) -0.0020(15)
C15 0.036(2) 0.023(2) 0.035(2) -0.0080(17) 0.0055(19) -0.0057(17)
C16 0.050(3) 0.0192(19) 0.031(2) -0.0054(17) 0.015(2) 0.0037(18)
C17 0.037(2) 0.023(2) 0.033(2) -0.0035(17) 0.0071(19) 0.0124(17)
C18 0.0239(18) 0.0199(18) 0.029(2) -0.0031(15) 0.0036(16) 0.0061(15)
C19 0.0213(16) 0.0154(16) 0.0162(16) 0.0026(13) 0.0067(13) -0.0014(13)
C20 0.0183(16) 0.0178(16) 0.0143(15) 0.0000(13) 0.0040(13) -0.0010(13)
C21 0.0282(19) 0.0172(17) 0.0191(17) 0.0011(14) 0.0035(15) -0.0021(15)
C22 0.036(2) 0.0235(19) 0.028(2) 0.0063(16) 0.0119(18) -0.0051(17)
C23 0.036(2) 0.035(2) 0.032(2) 0.0070(18) 0.0207(19) -0.0041(19)
C24 0.0276(19) 0.029(2) 0.031(2) 0.0039(17) 0.0174(17) 0.0038(16)
C25 0.0194(16) 0.0144(16) 0.0171(16) -0.0003(13) 0.0012(13) 0.0023(13)
C26 0.032(2) 0.029(2) 0.0191(18) -0.0007(16) 0.0053(16) 0.0037(17)
C27 0.054(3) 0.034(2) 0.0161(18) -0.0017(17) 0.0033(18) 0.012(2)
C28 0.047(3) 0.029(2) 0.028(2) -0.0016(18) -0.008(2) -0.003(2)
C29 0.034(2) 0.036(2) 0.035(2) -0.002(2) -0.0006(19) -0.0075(19)
C30 0.0255(19) 0.029(2) 0.0224(19) -0.0015(16) 0.0044(15) -0.0053(16)
C31 0.0165(15) 0.0184(17) 0.0197(17) 0.0037(13) 0.0080(13) 0.0031(13)
C32 0.0245(19) 0.0227(19) 0.033(2) -0.0029(17) 0.0036(17) 0.0048(16)
C33 0.039(2) 0.032(2) 0.047(3) -0.002(2) 0.011(2) 0.015(2)
C34 0.023(2) 0.045(3) 0.044(3) 0.005(2) 0.0105(19) 0.0155(19)
C35 0.0198(18) 0.045(3) 0.041(3) 0.000(2) 0.0050(18) 0.0002(19)
C36 0.0210(18) 0.030(2) 0.035(2) -0.0027(18) 0.0071(17) -0.0013(16)
C37 0.0145(15) 0.0164(16) 0.0202(17) 0.0019(13) 0.0030(13) 0.0021(13)
C38 0.0134(14) 0.0138(15) 0.0204(16) 0.0038(13) 0.0026(13) 0.0024(12)
C39 0.0159(16) 0.0164(17) 0.033(2) 0.0022(15) 0.0041(15) -0.0009(13)
C40 0.0238(18) 0.0155(17) 0.037(2) 0.0092(16) 0.0089(17) 0.0016(14)
C41 0.0219(18) 0.0249(19) 0.029(2) 0.0132(16) 0.0017(16) 0.0028(15)
C42 0.0203(17) 0.0225(18) 0.0250(19) 0.0050(15) 0.0008(15) 0.0014(15)
C43 0.0160(15) 0.0157(16) 0.0265(18) -0.0011(14) 0.0061(14) 0.0008(13)
C44 0.0228(19) 0.034(2) 0.036(2) 0.0094(18) 0.0107(17) 0.0038(17)
C45 0.0203(18) 0.035(2) 0.051(3) 0.006(2) 0.0143(19) 0.0077(17)
C46 0.027(2) 0.034(2) 0.045(3) 0.002(2) 0.0219(19) 0.0032(18)
C47 0.034(2) 0.043(3) 0.032(2) 0.007(2) 0.0192(19) 0.006(2)
C48 0.0231(18) 0.026(2) 0.032(2) 0.0065(16) 0.0124(16) 0.0072(15)
C49 0.0262(18) 0.0202(18) 0.0168(17) 0.0005(14) -0.0029(14) 0.0037(15)
C50 0.040(2) 0.031(2) 0.026(2) -0.0023(18) -0.0071(18) -0.0085(19)
C51 0.083(4) 0.028(2) 0.038(3) 0.000(2) -0.013(3) -0.016(3)
C52 0.103(5) 0.020(2) 0.032(3) -0.007(2) -0.013(3) 0.007(3)
C53 0.086(4) 0.053(3) 0.022(2) 0.001(2) 0.009(3) 0.026(3)
C54 0.045(3) 0.039(3) 0.024(2) 0.0018(18) 0.0099(19) 0.011(2)
Cl1 0.0750(9) 0.0413(7) 0.0454(7) 0.0073(6) 0.0203(7) 0.0150(7)
Cl2 0.0673(8) 0.0336(6) 0.0309(6) -0.0053(5) 0.0020(5) -0.0132(6)
Cl3 0.0349(5) 0.0424(6) 0.0294(5) 0.0118(5) 0.0071(4) -0.0054(5)
C55 0.036(2) 0.027(2) 0.026(2) -0.0004(17) 0.0050(17) -0.0111(18)
Cl4 0.0526(19) 0.157(4) 0.056(2) -0.014(2) 0.0260(17) -0.015(2)
Cl5 0.0326(13) 0.066(2) 0.066(2) -0.0407(16) 0.0144(15) -0.0078(15)
Cl6 0.0426(10) 0.0493(11) 0.151(6) -0.033(3) 0.036(3) -0.0047(8)
C56 0.026(4) 0.053(4) 0.074(6) -0.039(5) 0.026(4) -0.016(4)
Cl4F 0.0526(19) 0.157(4) 0.056(2) -0.014(2) 0.0260(17) -0.015(2)
Cl5F 0.0326(13) 0.066(2) 0.066(2) -0.0407(16) 0.0144(15) -0.0078(15)
Cl6F 0.0426(10) 0.0493(11) 0.151(6) -0.033(3) 0.036(3) -0.0047(8)
C56F 0.026(4) 0.053(4) 0.074(6) -0.039(5) 0.026(4) -0.016(4)
Cl4G 0.0526(19) 0.157(4) 0.056(2) -0.014(2) 0.0260(17) -0.015(2)
Cl5G 0.0326(13) 0.066(2) 0.066(2) -0.0407(16) 0.0144(15) -0.0078(15)
Cl6G 0.0426(10) 0.0493(11) 0.151(6) -0.033(3) 0.036(3) -0.0047(8)
C56G 0.026(4) 0.053(4) 0.074(6) -0.039(5) 0.026(4) -0.016(4)
Cl7 0.0542(15) 0.0365(13) 0.0525(15) 0.0081(11) 0.0110(12) -0.0029(11)
Cl8 0.078(4) 0.083(4) 0.055(4) 0.025(3) 0.026(3) 0.000(3)
Cl9 0.078(4) 0.083(4) 0.055(4) 0.025(3) 0.026(3) 0.000(3)
C57 0.049(5) 0.038(5) 0.025(4) 0.003(4) 0.011(4) 0.013(4)

loop_
_atom_type_symbol
_atom_type_description
_atom_type_scat_dispersion_real
_atom_type_scat_dispersion_imag
_atom_type_scat_source
Pt Pt -1.7033 8.3905 'International Tables Vol C Tables 4.2.6.8 and 6.1.1.4'
I I -0.4742 1.8119 'International Tables Vol C Tables 4.2.6.8 and 6.1.1.4'
Cl Cl 0.1484 0.1585 'International Tables Vol C Tables 4.2.6.8 and 6.1.1.4'
S S 0.1246 0.1234 'International Tables Vol C Tables 4.2.6.8 and 6.1.1.4'
P P 0.1023 0.0942 'International Tables Vol C Tables 4.2.6.8 and 6.1.1.4'
C C 0.0033 0.0016 'International Tables Vol C Tables 4.2.6.8 and 6.1.1.4'
H H 0 0 'International Tables Vol C Tables 4.2.6.8 and 6.1.1.4'

loop_
_geom_angle_atom_site_label_1
_geom_angle_atom_site_label_2
_geom_angle_atom_site_label_3
_geom_angle
P2 Pt1 P1 99.92(3)
P2 Pt1 S1 175.56(3)
P1 Pt1 S1 83.89(3)
P2 Pt1 S2 84.47(3)
P1 Pt1 S2 173.64(3)
S1 Pt1 S2 91.92(3)
P3 Pt2 S3 86.93(3)
P3 Pt2 S1 171.65(3)
S3 Pt2 S1 84.73(3)
P3 Pt2 I1 91.90(2)
S3 Pt2 I1 177.82(2)
S1 Pt2 I1 96.44(2)
S2 Pt3 S3 87.30(3)
S2 Pt3 I2 95.38(2)
S3 Pt3 I2 174.18(2)
S2 Pt3 I3 174.39(2)
S3 Pt3 I3 87.17(2)
I2 Pt3 I3 90.208(8)
C2 S1 Pt1 104.67(11)
C2 S1 Pt2 107.81(11)
Pt1 S1 Pt2 91.43(3)
C20 S2 Pt3 113.16(12)
C20 S2 Pt1 103.11(12)
Pt3 S2 Pt1 103.61(3)
C38 S3 Pt2 104.15(12)
C38 S3 Pt3 107.76(11)
Pt2 S3 Pt3 110.24(3)
C13 P1 C1 105.05(16)
C13 P1 C7 108.77(16)
C1 P1 C7 102.21(15)
C13 P1 Pt1 121.39(12)
C1 P1 Pt1 106.98(11)
C7 P1 Pt1 110.57(12)
C25 P2 C31 106.89(16)
C25 P2 C19 105.42(16)
C31 P2 C19 104.57(16)
C25 P2 Pt1 113.18(12)
C31 P2 Pt1 119.43(12)
C19 P2 Pt1 106.15(12)
C49 P3 C37 106.39(17)
C49 P3 C43 105.93(18)
C37 P3 C43 105.07(16)
C49 P3 Pt2 120.37(12)
C37 P3 Pt2 106.07(11)
C43 P3 Pt2 111.90(12)
C2 C1 C6 120.0(3)
C2 C1 P1 115.8(3)
C6 C1 P1 123.9(3)
C1 C2 C3 120.2(3)
C1 C2 S1 120.3(3)
C3 C2 S1 119.5(3)
C4 C3 C2 119.2(3)
C3 C4 C5 120.8(3)
C6 C5 C4 120.0(3)
C5 C6 C1 119.6(3)
C12 C7 C8 119.2(3)
C12 C7 P1 120.9(3)
C8 C7 P1 119.4(3)
C9 C8 C7 119.9(4)
C10 C9 C8 120.2(4)
C11 C10 C9 119.7(4)
C12 C11 C10 120.8(4)
C11 C12 C7 120.1(4)
C18 C13 C14 119.6(3)
C18 C13 P1 123.1(3)
C14 C13 P1 117.3(3)
C15 C14 C13 119.8(4)
C16 C15 C14 120.6(4)
C15 C16 C17 119.8(4)
C16 C17 C18 120.5(4)
C13 C18 C17 119.7(4)
C20 C19 C24 119.7(3)
C20 C19 P2 117.1(3)
C24 C19 P2 123.1(3)
C21 C20 C19 120.2(3)
C21 C20 S2 119.9(3)
C19 C20 S2 119.6(3)
C22 C21 C20 119.6(4)
C23 C22 C21 120.2(4)
C22 C23 C24 120.8(4)
C23 C24 C19 119.5(4)
C30 C25 C26 118.5(3)
C30 C25 P2 119.8(3)
C26 C25 P2 121.6(3)
C27 C26 C25 120.4(4)
C26 C27 C28 120.5(4)
C29 C28 C27 119.4(4)
C28 C29 C30 120.8(4)
C29 C30 C25 120.2(4)
C32 C31 C36 119.6(3)
C32 C31 P2 122.4(3)
C36 C31 P2 118.0(3)
C31 C32 C33 119.6(4)
C34 C33 C32 120.5(4)
C35 C34 C33 119.9(4)
C34 C35 C36 120.5(4)
C35 C36 C31 120.0(4)
C38 C37 C42 119.4(3)
C38 C37 P3 116.5(3)
C42 C37 P3 124.0(3)
C39 C38 C37 120.4(3)
C39 C38 S3 119.3(3)
C37 C38 S3 120.2(3)
C40 C39 C38 119.0(3)
C41 C40 C39 120.9(3)
C42 C41 C40 120.0(3)
C41 C42 C37 120.1(4)
C48 C43 C44 118.9(3)
C48 C43 P3 120.2(3)
C44 C43 P3 120.8(3)
C45 C44 C43 120.4(4)
C46 C45 C44 120.3(4)
C45 C46 C47 120.3(4)
C46 C47 C48 119.5(4)
C43 C48 C47 120.5(4)
C54 C49 C50 119.6(4)
C54 C49 P3 119.4(3)
C50 C49 P3 120.9(3)
C51 C50 C49 120.2(5)
C52 C51 C50 119.8(5)
C53 C52 C51 121.2(5)
C52 C53 C54 120.3(5)
C49 C54 C53 118.9(5)
Cl1 C55 Cl2 110.9(2)
Cl1 C55 Cl3 110.7(2)
Cl2 C55 Cl3 110.8(2)
Cl4 C56 Cl5 107.6(6)
Cl4 C56 Cl6 111.3(8)
Cl5 C56 Cl6 112.3(8)
Cl4F C56F Cl5F 111.4(10)
Cl4F C56F Cl6F 104.0(14)
Cl5F C56F Cl6F 112.8(14)
Cl4G C56G Cl5G 118.5(16)
Cl4G C56G Cl6G 113.5(14)
Cl5G C56G Cl6G 110.4(13)
Cl7 C57 Cl8 110.2(5)
Cl7 C57 Cl9 109.0(5)
Cl8 C57 Cl9 111.9(7)

loop_
_geom_bond_atom_site_label_1
_geom_bond_atom_site_label_2
_geom_bond_distance
Pt1 P2 2.2531(9)
Pt1 P1 2.2566(8)
Pt1 S1 2.3568(8)
Pt1 S2 2.3612(8)
Pt2 P3 2.2242(9)
Pt2 S3 2.2857(8)
Pt2 S1 2.3779(8)
Pt2 I1 2.6151(3)
Pt3 S2 2.3071(8)
Pt3 S3 2.3102(8)
Pt3 I2 2.6113(3)
Pt3 I3 2.6118(3)
S1 C2 1.778(3)
S2 C20 1.787(3)
S3 C38 1.787(3)
P1 C13 1.802(3)
P1 C1 1.810(3)
P1 C7 1.817(3)
P2 C25 1.804(4)
P2 C31 1.812(3)
P2 C19 1.816(3)
P3 C49 1.797(4)
P3 C37 1.810(4)
P3 C43 1.814(4)
C1 C2 1.389(5)
C1 C6 1.396(5)
C2 C3 1.398(5)
C3 C4 1.383(5)
C4 C5 1.389(5)
C5 C6 1.387(5)
C7 C12 1.389(5)
C7 C8 1.397(5)
C8 C9 1.389(5)
C9 C10 1.380(6)
C10 C11 1.378(6)
C11 C12 1.377(5)
C13 C18 1.383(5)
C13 C14 1.400(5)
C14 C15 1.384(5)
C15 C16 1.376(6)
C16 C17 1.382(6)
C17 C18 1.391(5)
C19 C20 1.392(5)
C19 C24 1.397(5)
C20 C21 1.392(5)
C21 C22 1.386(5)
C22 C23 1.378(6)
C23 C24 1.383(6)
C25 C30 1.394(5)
C25 C26 1.399(5)
C26 C27 1.383(6)
C27 C28 1.385(7)
C28 C29 1.372(6)
C29 C30 1.389(5)
C31 C32 1.387(5)
C31 C36 1.390(5)
C32 C33 1.389(6)
C33 C34 1.379(6)
C34 C35 1.370(6)
C35 C36 1.382(6)
C37 C38 1.394(5)
C37 C42 1.396(5)
C38 C39 1.392(5)
C39 C40 1.385(5)
C40 C41 1.384(5)
C41 C42 1.379(5)
C43 C48 1.383(5)
C43 C44 1.391(5)
C44 C45 1.377(6)
C45 C46 1.370(6)
C46 C47 1.383(6)
C47 C48 1.390(5)
C49 C54 1.377(6)
C49 C50 1.396(6)
C50 C51 1.377(6)
C51 C52 1.359(8)
C52 C53 1.358(8)
C53 C54 1.402(7)
Cl1 C55 1.750(4)
Cl2 C55 1.753(4)
Cl3 C55 1.756(4)
Cl4 C56 1.741(10)
Cl5 C56 1.761(9)
Cl6 C56 1.772(10)
Cl4F C56F 1.734(15)
Cl5F C56F 1.755(14)
Cl6F C56F 1.767(14)
Cl4G C56G 1.728(15)
Cl5G C56G 1.765(15)
Cl6G C56G 1.772(16)
Cl7 C57 1.743(8)
Cl8 C57 1.744(11)
Cl9 C57 1.750(11)
